data_4343111
loop_
_publ_author_name
'Cazacu, Maria'
'Shova, Sergiu'
'Soroceanu, Alina'
'Machata, Peter'
'Bucinsky, Lukas'
'Breza, Martin'
'Rapta, Peter'
'Telser, Joshua'
'Krzystek, J.'
'Arion, Vladimir B.'

_publ_section_title
;
 Charge and Spin States in Schiff Base Metal Complexes with a Disiloxane
 Unit Exhibiting a Strong Noninnocent Ligand Character: Synthesis,
 Structure, Spectroelectrochemistry, and Theoretical Calculations.
;
_journal_issue 12
_journal_name_full 'Inorganic chemistry'
_journal_page_first 5691
_journal_page_last 5706
_journal_paper_doi 10.1021/acs.inorgchem.5b00229
_journal_volume 54
_journal_year 2015
_chemical_formula_moiety 'C40 H66 N2 Ni O3 Si2, 0.5(C H2 Cl2)'
_chemical_formula_sum 'C40.5 H67 Cl N2 Ni O3 Si2'
_chemical_formula_weight 780.30
_chemical_name_systematic
;
 ? 
;
_space_group_crystal_system monoclinic
_space_group_IT_number 14
_space_group_name_Hall '-P 2yn'
_space_group_name_H-M_alt 'P 1 21/n 1'
_symmetry_space_group_name_Hall '-P 2yn'
_symmetry_space_group_name_H-M 'P 1 21/n 1'
_atom_sites_solution_hydrogens geom
_atom_sites_solution_primary direct
_atom_sites_solution_secondary difmap
_audit_creation_method SHELXL-97
_cell_angle_alpha 90.00
_cell_angle_beta 100.734(8)
_cell_angle_gamma 90.00
_cell_formula_units_Z 4
_cell_length_a 9.4256(6)
_cell_length_b 30.342(19)
_cell_length_c 16.672(3)
_cell_measurement_reflns_used 3880
_cell_measurement_temperature 200.00(10)
_cell_measurement_theta_max 29.3725
_cell_measurement_theta_min 2.4060
_cell_volume 4685(3)
_computing_cell_refinement
'CrysAlisPro, Agilent Technologies, Version 1.171.35.15 (release 03-08-2011 CrysAlis171 .NET) (compiled Aug 3 2011,13:03:54)'
_computing_data_collection
'CrysAlisPro, Agilent Technologies, Version 1.171.35.15 (release 03-08-2011 CrysAlis171 .NET) (compiled Aug 3 2011,13:03:54)'
_computing_data_reduction
'CrysAlisPro, Agilent Technologies, Version 1.171.35.15 (release 03-08-2011 CrysAlis171 .NET) (compiled Aug 3 2011,13:03:54)'
_computing_molecular_graphics 'Olex2 (Dolomanov et al., 2009)'
_computing_publication_material 'Olex2 (Dolomanov et al., 2009)'
_computing_structure_refinement 'ShelXL (Sheldrick, 2008)'
_computing_structure_solution 'SIR2008 (Burla et al., 2007)'
_diffrn_ambient_temperature 200.00(10)
_diffrn_detector_area_resol_mean 16.1593
_diffrn_measured_fraction_theta_full 0.997
_diffrn_measured_fraction_theta_max 0.997
_diffrn_measurement_details
;
  1 omega   -5.00   50.00   1.0000    6.0000
omega____ theta____ kappa____ phi______ frames
    -      -14.4284   57.0000 -180.0000 55

  2 omega  -18.00   21.00   1.0000    6.0000
omega____ theta____ kappa____ phi______ frames
    -      -14.4284  -99.0000 -150.0000 39

  3 omega  -22.00   25.00   1.0000    6.0000
omega____ theta____ kappa____ phi______ frames
    -      -14.4284  -99.0000   30.0000 47

  4 omega   55.00   88.00   1.0000    6.0000
omega____ theta____ kappa____ phi______ frames
    -       17.2409  178.0000 -150.0000 33

  5 omega  -38.00   32.00   1.0000    6.0000
omega____ theta____ kappa____ phi______ frames
    -       17.2409  -19.0000 -120.0000 70
;
_diffrn_measurement_device_type 'Xcalibur, Eos'
_diffrn_measurement_method '\w scans'
_diffrn_orient_matrix_UB_11 0.0596291000
_diffrn_orient_matrix_UB_12 -0.0097589000
_diffrn_orient_matrix_UB_13 -0.0136790000
_diffrn_orient_matrix_UB_21 -0.0004087000
_diffrn_orient_matrix_UB_22 -0.0176347000
_diffrn_orient_matrix_UB_23 0.0280027000
_diffrn_orient_matrix_UB_31 -0.0480478000
_diffrn_orient_matrix_UB_32 -0.0119734000
_diffrn_orient_matrix_UB_33 -0.0300891000
_diffrn_radiation_monochromator graphite
_diffrn_radiation_type MoK\a
_diffrn_radiation_wavelength 0.71073
_diffrn_reflns_av_R_equivalents 0.0437
_diffrn_reflns_av_unetI/netI 0.0737
_diffrn_reflns_limit_h_max 9
_diffrn_reflns_limit_h_min -11
_diffrn_reflns_limit_k_max 37
_diffrn_reflns_limit_k_min -37
_diffrn_reflns_limit_l_max 19
_diffrn_reflns_limit_l_min -20
_diffrn_reflns_number 23331
_diffrn_reflns_theta_full 26.00
_diffrn_reflns_theta_max 26.00
_diffrn_reflns_theta_min 2.41
_diffrn_source 'Enhance (Mo) X-ray Source'
_exptl_absorpt_coefficient_mu 0.556
_exptl_absorpt_correction_T_max 1.00000
_exptl_absorpt_correction_T_min 0.84357
_exptl_absorpt_correction_type multi-scan
_exptl_absorpt_process_details
'CrysAlisPro, Agilent Technologies, Version 1.171.35.15 (release 03-08-2011 CrysAlis171 .NET) (compiled Aug 3 2011,13:03:54) Empirical absorption correction using spherical harmonics, implemented in SCALE3 ABSPACK scaling algorithm.'
_exptl_crystal_colour 'clear dark green'
_exptl_crystal_colour_lustre clear
_exptl_crystal_colour_modifier dark
_exptl_crystal_colour_primary green
_exptl_crystal_density_diffrn 1.106
_exptl_crystal_density_method 'not measured'
_exptl_crystal_description prism
_exptl_crystal_F_000 1684
_exptl_crystal_size_max 0.35
_exptl_crystal_size_mid 0.15
_exptl_crystal_size_min 0.15
_refine_diff_density_max 0.799
_refine_diff_density_min -0.438
_refine_diff_density_rms 0.075
_refine_ls_extinction_method none
_refine_ls_goodness_of_fit_ref 1.039
_refine_ls_hydrogen_treatment constr
_refine_ls_matrix_type full
_refine_ls_number_parameters 460
_refine_ls_number_reflns 9187
_refine_ls_number_restraints 0
_refine_ls_restrained_S_all 1.039
_refine_ls_R_factor_all 0.1079
_refine_ls_R_factor_gt 0.0689
_refine_ls_shift/su_max 0.003
_refine_ls_shift/su_mean 0.000
_refine_ls_structure_factor_coef Fsqd
_refine_ls_weighting_details 'calc w=1/[\s^2^(Fo^2^)+(0.0833P)^2^+2.7086P] where P=(Fo^2^+2Fc^2^)/3'
_refine_ls_weighting_scheme calc
_refine_ls_wR_factor_gt 0.1663
_refine_ls_wR_factor_ref 0.1837
_reflns_number_gt 6235
_reflns_number_total 9187
_reflns_threshold_expression >2sigma(I)
_cod_data_source_file ic5b00229_si_002.cif
_cod_data_source_block shi_670_la
_cod_depositor_comments 'Adding full bibliography for 4343111--4343113.cif.'
_cod_original_formula_sum 'C40.50 H67 Cl N2 Ni O3 Si2'
_cod_database_code 4343111
_chemical_oxdiff_formula 'C40 H50 Ni1 N4 O3 Si2'
_chemical_oxdiff_usercomment LA_91
_reflns_odcompleteness_completeness 99.90
_reflns_odcompleteness_iscentric 1
_reflns_odcompleteness_theta 26.32
_olex2_refinement_description
;
1. Fixed Uiso
 At 1.2 times of:
  All C(H) groups, All C(H,H) groups
 At 1.5 times of:
  All C(H,H,H) groups
2. Others
 Fixed Sof: Cl1(0.5) Cl2(0.5) C41(0.5) H41A(0.5) H41B(0.5)
3.a Riding coordinates:
 C4(H4A,H4B,H4C), C5(H5A,H5B,H5C), C6(H6A,H6B,H6C), C10(H10A,H10B,H10C),
 C11(H11A,H11B,H11C), C12(H12A,H12B,H12C), C19(H19A,H19B,H19C), C20(H20A,H20B,
 H20C), C21(H21A,H21B,H21C), C22(H22A,H22B,H22C), C31(H31A,H31B,H31C), C32(H32A,
 H32B,H32C), C33(H33A,H33B,H33C), C37(H37A,H37B,H37C), C38(H38A,H38B,H38C),
 C39(H39A,H39B,H39C)
3.b Secondary CH2 refined with riding coordinates:
 C16(H16A,H16B), C17(H17A,H17B), C18(H18A,H18B), C23(H23A,H23B), C24(H24A,
 H24B), C25(H25A,H25B), C41(H41A,H41B)
3.c Aromatic/amide H refined with riding coordinates:
 C7(H7), C13(H13), C15(H15), C26(H26), C28(H28), C34(H34)
;

loop_
_space_group_symop_id
_space_group_symop_operation_xyz
1 'x, y, z'
2 '-x+1/2, y+1/2, -z+1/2'
3 '-x, -y, -z'
4 'x-1/2, -y-1/2, z-1/2'

loop_
_atom_site_label
_atom_site_type_symbol
_atom_site_fract_x
_atom_site_fract_y
_atom_site_fract_z
_atom_site_U_iso_or_equiv
_atom_site_adp_type
_atom_site_occupancy
_atom_site_calc_flag
_atom_site_refinement_flags_posn
Ni1 Ni 0.36646(4) 0.121895(15) 0.76576(3) 0.02658(15) Uani 1 d .
Cl1 Cl 0.1528(4) 0.02349(14) 0.4811(2) 0.1205(14) Uani 0.50 d .
Cl2 Cl 0.4027(5) 0.02743(13) 0.40601(19) 0.1133(13) Uani 0.50 d .
Si1 Si 0.21567(16) -0.04250(4) 0.73979(9) 0.0577(4) Uani 1 d .
Si2 Si 0.53809(16) -0.03607(4) 0.84090(10) 0.0612(4) Uani 1 d .
O1 O 0.2986(2) 0.13071(8) 0.86214(14) 0.0293(6) Uani 1 d .
O2 O 0.4331(2) 0.12356(8) 0.66828(14) 0.0317(6) Uani 1 d .
O3 O 0.3854(4) -0.03524(12) 0.7774(2) 0.0779(11) Uani 1 d .
N1 N 0.1724(3) 0.11354(9) 0.71079(17) 0.0270(6) Uani 1 d .
N2 N 0.5609(3) 0.11920(9) 0.82133(17) 0.0272(6) Uani 1 d .
C1 C 0.3635(4) 0.14180(11) 0.5998(2) 0.0274(8) Uani 1 d .
C2 C 0.4407(4) 0.15874(12) 0.5408(2) 0.0301(8) Uani 1 d .
C3 C 0.6067(4) 0.15662(14) 0.5567(2) 0.0407(10) Uani 1 d .
C4 C 0.6688(4) 0.18224(14) 0.6355(2) 0.0483(11) Uani 1 d .
H4A H 0.7700 0.1760 0.6513 0.072 Uiso 1 d R
H4B H 0.6196 0.1734 0.6783 0.072 Uiso 1 d R
H4C H 0.6554 0.2133 0.6258 0.072 Uiso 1 d R
C5 C 0.6699(5) 0.17771(19) 0.4864(3) 0.0660(15) Uani 1 d .
H5A H 0.6299 0.1634 0.4358 0.099 Uiso 1 d R
H5B H 0.7730 0.1743 0.4971 0.099 Uiso 1 d R
H5C H 0.6462 0.2085 0.4826 0.099 Uiso 1 d R
C6 C 0.6538(4) 0.10784(15) 0.5616(3) 0.0494(11) Uani 1 d .
H6A H 0.6204 0.0938 0.5099 0.074 Uiso 1 d R
H6B H 0.6131 0.0932 0.6031 0.074 Uiso 1 d R
H6C H 0.7573 0.1062 0.5749 0.074 Uiso 1 d R
C7 C 0.3629(4) 0.17730(12) 0.4700(2) 0.0345(9) Uani 1 d .
H7 H 0.4144 0.1887 0.4323 0.041 Uiso 1 calc R
C8 C 0.2114(4) 0.18005(12) 0.4515(2) 0.0324(9) Uani 1 d .
C9 C 0.1355(4) 0.20124(14) 0.3710(2) 0.0409(10) Uani 1 d .
C10 C 0.1347(7) 0.1692(2) 0.3019(3) 0.0871(19) Uani 1 d .
H10A H 0.0872 0.1425 0.3130 0.131 Uiso 1 d R
H10B H 0.2322 0.1627 0.2966 0.131 Uiso 1 d R
H10C H 0.0840 0.1820 0.2520 0.131 Uiso 1 d R
C11 C 0.2124(5) 0.24378(16) 0.3537(3) 0.0623(13) Uani 1 d .
H11A H 0.3087 0.2370 0.3466 0.093 Uiso 1 d R
H11B H 0.2161 0.2637 0.3987 0.093 Uiso 1 d R
H11C H 0.1603 0.2572 0.3049 0.093 Uiso 1 d R
C12 C -0.0200(5) 0.21496(19) 0.3756(3) 0.0700(16) Uani 1 d .
H12A H -0.0616 0.2306 0.3268 0.105 Uiso 1 d R
H12B H -0.0189 0.2337 0.4221 0.105 Uiso 1 d R
H12C H -0.0765 0.1892 0.3808 0.105 Uiso 1 d R
C13 C 0.1387(4) 0.16164(12) 0.5072(2) 0.0325(9) Uani 1 d .
H13 H 0.0383 0.1612 0.4957 0.039 Uiso 1 calc R
C14 C 0.2103(4) 0.14345(12) 0.5807(2) 0.0281(8) Uani 1 d .
C15 C 0.1267(4) 0.12418(12) 0.6353(2) 0.0309(8) Uani 1 d .
H15 H 0.0297 0.1188 0.6143 0.037 Uiso 1 calc R
C16 C 0.0694(4) 0.09020(12) 0.7528(2) 0.0318(8) Uani 1 d .
H16A H -0.0231 0.0878 0.7161 0.038 Uiso 1 calc R
H16B H 0.0554 0.1072 0.8000 0.038 Uiso 1 calc R
C17 C 0.1237(4) 0.04405(13) 0.7802(2) 0.0387(9) Uani 1 d .
H17A H 0.2182 0.0467 0.8147 0.046 Uiso 1 calc R
H17B H 0.0591 0.0314 0.8129 0.046 Uiso 1 calc R
C18 C 0.1346(5) 0.01239(15) 0.7102(3) 0.0571(12) Uani 1 d .
H18A H 0.1913 0.0265 0.6745 0.069 Uiso 1 calc R
H18B H 0.0383 0.0078 0.6787 0.069 Uiso 1 calc R
C19 C 0.1989(7) -0.07726(19) 0.6471(3) 0.093(2) Uani 1 d .
H19A H 0.2383 -0.0618 0.6060 0.139 Uiso 1 d R
H19B H 0.0989 -0.0837 0.6269 0.139 Uiso 1 d R
H19C H 0.2508 -0.1043 0.6604 0.139 Uiso 1 d R
C20 C 0.1253(6) -0.06946(18) 0.8168(4) 0.0817(17) Uani 1 d .
H20A H 0.1669 -0.0981 0.8297 0.123 Uiso 1 d R
H20B H 0.0241 -0.0725 0.7951 0.123 Uiso 1 d R
H20C H 0.1383 -0.0518 0.8653 0.123 Uiso 1 d R
C21 C 0.6659(7) -0.07210(19) 0.8014(4) 0.098(2) Uani 1 d .
H21A H 0.6471 -0.1023 0.8135 0.147 Uiso 1 d R
H21B H 0.7628 -0.0645 0.8268 0.147 Uiso 1 d R
H21C H 0.6546 -0.0684 0.7434 0.147 Uiso 1 d R
C22 C 0.5102(7) -0.05680(19) 0.9399(4) 0.094(2) Uani 1 d .
H22A H 0.4332 -0.0407 0.9568 0.140 Uiso 1 d R
H22B H 0.5973 -0.0531 0.9796 0.140 Uiso 1 d R
H22C H 0.4856 -0.0875 0.9352 0.140 Uiso 1 d R
C23 C 0.6077(5) 0.02179(14) 0.8523(3) 0.0554(12) Uani 1 d .
H23A H 0.5435 0.0390 0.8792 0.066 Uiso 1 calc R
H23B H 0.7016 0.0214 0.8879 0.066 Uiso 1 calc R
C24 C 0.6227(4) 0.04523(13) 0.7736(2) 0.0416(10) Uani 1 d .
H24A H 0.5310 0.0438 0.7360 0.050 Uiso 1 calc R
H24B H 0.6935 0.0297 0.7488 0.050 Uiso 1 calc R
C25 C 0.6682(4) 0.09342(12) 0.7858(2) 0.0332(9) Uani 1 d .
H25A H 0.7616 0.0951 0.8218 0.040 Uiso 1 calc R
H25B H 0.6778 0.1061 0.7337 0.040 Uiso 1 calc R
C26 C 0.6057(4) 0.13516(12) 0.8931(2) 0.0311(8) Uani 1 d .
H26 H 0.7042 0.1331 0.9137 0.037 Uiso 1 calc R
C27 C 0.5193(3) 0.15583(12) 0.9446(2) 0.0279(8) Uani 1 d .
C28 C 0.5903(4) 0.17688(12) 1.0168(2) 0.0303(8) Uani 1 d .
H28 H 0.6904 0.1791 1.0261 0.036 Uiso 1 calc R
C29 C 0.5184(4) 0.19389(12) 1.0730(2) 0.0293(8) Uani 1 d .
C30 C 0.5928(4) 0.21683(13) 1.1513(2) 0.0350(9) Uani 1 d .
C31 C 0.7479(4) 0.23035(16) 1.1460(3) 0.0523(12) Uani 1 d .
H31A H 0.8051 0.2044 1.1432 0.079 Uiso 1 d R
H31B H 0.7887 0.2471 1.1936 0.079 Uiso 1 d R
H31C H 0.7468 0.2479 1.0981 0.079 Uiso 1 d R
C32 C 0.5964(5) 0.18535(17) 1.2234(2) 0.0584(13) Uani 1 d .
H32A H 0.4994 0.1781 1.2287 0.088 Uiso 1 d R
H32B H 0.6450 0.1993 1.2726 0.088 Uiso 1 d R
H32C H 0.6469 0.1589 1.2141 0.088 Uiso 1 d R
C33 C 0.5120(4) 0.25890(14) 1.1664(3) 0.0520(12) Uani 1 d .
H33A H 0.5047 0.2780 1.1198 0.078 Uiso 1 d R
H33B H 0.5637 0.2737 1.2138 0.078 Uiso 1 d R
H33C H 0.4170 0.2514 1.1748 0.078 Uiso 1 d R
C34 C 0.3664(4) 0.18758(12) 1.0567(2) 0.0325(8) Uani 1 d .
H34 H 0.3146 0.1980 1.0951 0.039 Uiso 1 calc R
C35 C 0.2899(3) 0.16711(12) 0.9881(2) 0.0281(8) Uani 1 d .
C36 C 0.1252(4) 0.16128(14) 0.9756(2) 0.0374(9) Uani 1 d .
C37 C 0.0537(4) 0.18507(14) 0.8972(2) 0.0454(11) Uani 1 d .
H37A H 0.0960 0.1750 0.8524 0.068 Uiso 1 d R
H37B H 0.0685 0.2163 0.9040 0.068 Uiso 1 d R
H37C H -0.0479 0.1789 0.8863 0.068 Uiso 1 d R
C38 C 0.0886(4) 0.11162(14) 0.9721(2) 0.0453(11) Uani 1 d .
H38A H -0.0140 0.1078 0.9570 0.068 Uiso 1 d R
H38B H 0.1220 0.0986 1.0247 0.068 Uiso 1 d R
H38C H 0.1351 0.0975 0.9324 0.068 Uiso 1 d R
C39 C 0.0615(4) 0.18090(19) 1.0464(3) 0.0669(15) Uani 1 d .
H39A H -0.0410 0.1763 1.0364 0.100 Uiso 1 d R
H39B H 0.0814 0.2119 1.0504 0.100 Uiso 1 d R
H39C H 0.1044 0.1667 1.0965 0.100 Uiso 1 d R
C40 C 0.3676(3) 0.15091(11) 0.9287(2) 0.0265(8) Uani 1 d .
C41 C 0.3088(11) 0.0469(3) 0.4795(6) 0.070(3) Uani 0.50 d .
H41A H 0.3696 0.0431 0.5328 0.084 Uiso 0.50 calc R
H41B H 0.2930 0.0782 0.4710 0.084 Uiso 0.50 calc R

loop_
_atom_site_aniso_label
_atom_site_aniso_U_11
_atom_site_aniso_U_22
_atom_site_aniso_U_33
_atom_site_aniso_U_23
_atom_site_aniso_U_13
_atom_site_aniso_U_12
Ni1 0.0166(2) 0.0333(3) 0.0309(3) 0.0008(2) 0.00724(17) 0.00084(19)
Cl1 0.117(3) 0.149(3) 0.084(2) -0.003(2) -0.0117(19) -0.078(3)
Cl2 0.157(4) 0.118(3) 0.0675(19) -0.0310(19) 0.025(2) 0.034(3)
Si1 0.0698(10) 0.0405(7) 0.0677(9) -0.0030(7) 0.0256(7) -0.0019(6)
Si2 0.0645(9) 0.0395(7) 0.0848(10) 0.0114(7) 0.0271(8) 0.0121(6)
O1 0.0180(12) 0.0403(14) 0.0306(13) -0.0059(11) 0.0070(10) -0.0032(10)
O2 0.0202(12) 0.0459(15) 0.0305(13) 0.0051(12) 0.0088(10) 0.0032(11)
O3 0.073(3) 0.075(3) 0.086(3) 0.013(2) 0.018(2) -0.006(2)
N1 0.0209(15) 0.0301(16) 0.0322(16) 0.0026(13) 0.0105(12) -0.0002(12)
N2 0.0200(15) 0.0296(16) 0.0336(16) -0.0008(14) 0.0092(12) 0.0041(12)
C1 0.0248(18) 0.0268(18) 0.0320(19) -0.0044(16) 0.0087(15) -0.0001(15)
C2 0.0210(18) 0.037(2) 0.0331(19) -0.0024(17) 0.0064(15) -0.0009(15)
C3 0.0207(19) 0.058(3) 0.046(2) 0.011(2) 0.0143(17) -0.0017(18)
C4 0.033(2) 0.047(2) 0.061(3) 0.012(2) 0.001(2) -0.0130(19)
C5 0.032(2) 0.104(4) 0.067(3) 0.030(3) 0.024(2) -0.005(2)
C6 0.033(2) 0.070(3) 0.050(2) -0.002(2) 0.0194(19) 0.016(2)
C7 0.029(2) 0.043(2) 0.034(2) -0.0019(18) 0.0120(16) -0.0065(17)
C8 0.0259(19) 0.043(2) 0.0279(19) -0.0044(17) 0.0027(15) -0.0028(16)
C9 0.031(2) 0.061(3) 0.029(2) 0.0048(19) -0.0001(16) -0.0096(19)
C10 0.120(5) 0.102(5) 0.034(3) -0.014(3) 0.002(3) -0.006(4)
C11 0.053(3) 0.072(3) 0.058(3) 0.025(3) -0.001(2) -0.001(3)
C12 0.037(3) 0.114(5) 0.054(3) 0.031(3) -0.005(2) 0.006(3)
C13 0.0200(18) 0.044(2) 0.0330(19) -0.0035(18) 0.0036(15) -0.0055(16)
C14 0.0221(18) 0.0337(19) 0.0289(18) 0.0006(16) 0.0059(14) -0.0033(15)
C15 0.0140(17) 0.039(2) 0.039(2) -0.0031(18) 0.0039(14) -0.0004(15)
C16 0.0191(18) 0.043(2) 0.0336(19) -0.0017(17) 0.0071(15) -0.0071(16)
C17 0.038(2) 0.039(2) 0.041(2) 0.0009(19) 0.0143(17) -0.0078(18)
C18 0.072(3) 0.049(3) 0.051(3) -0.004(2) 0.014(2) -0.003(2)
C19 0.133(6) 0.063(4) 0.087(4) -0.012(3) 0.033(4) 0.012(4)
C20 0.096(4) 0.059(3) 0.101(4) 0.006(3) 0.048(4) -0.007(3)
C21 0.095(5) 0.059(4) 0.150(6) 0.000(4) 0.047(4) 0.023(3)
C22 0.120(6) 0.065(4) 0.098(4) 0.031(3) 0.027(4) 0.003(4)
C23 0.063(3) 0.043(3) 0.062(3) 0.009(2) 0.017(2) 0.011(2)
C24 0.035(2) 0.044(2) 0.048(2) 0.000(2) 0.0150(18) 0.0093(18)
C25 0.0202(18) 0.043(2) 0.037(2) 0.0023(18) 0.0088(15) 0.0050(16)
C26 0.0186(18) 0.034(2) 0.041(2) 0.0038(17) 0.0070(15) -0.0038(15)
C27 0.0179(17) 0.0320(19) 0.0348(19) 0.0039(16) 0.0075(14) 0.0020(15)
C28 0.0193(18) 0.036(2) 0.034(2) 0.0034(17) 0.0018(15) 0.0006(15)
C29 0.0250(19) 0.0311(19) 0.0307(19) -0.0013(16) 0.0024(15) 0.0052(15)
C30 0.030(2) 0.044(2) 0.0292(19) -0.0038(17) 0.0006(15) 0.0050(17)
C31 0.032(2) 0.075(3) 0.047(2) -0.018(2) -0.0011(18) -0.006(2)
C32 0.063(3) 0.070(3) 0.037(2) 0.008(2) -0.002(2) -0.002(3)
C33 0.044(3) 0.052(3) 0.056(3) -0.016(2) -0.003(2) 0.003(2)
C34 0.029(2) 0.039(2) 0.0309(19) -0.0020(17) 0.0104(15) 0.0071(17)
C35 0.0190(17) 0.035(2) 0.0315(19) 0.0006(16) 0.0085(14) 0.0018(15)
C36 0.0236(19) 0.055(3) 0.034(2) -0.0094(19) 0.0080(15) 0.0009(18)
C37 0.025(2) 0.049(2) 0.059(3) -0.009(2) -0.0009(18) 0.0078(18)
C38 0.028(2) 0.068(3) 0.041(2) 0.003(2) 0.0116(17) -0.010(2)
C39 0.026(2) 0.114(4) 0.063(3) -0.035(3) 0.016(2) -0.004(3)
C40 0.0194(17) 0.0299(18) 0.0301(18) 0.0042(16) 0.0038(14) 0.0013(14)
C41 0.073(7) 0.062(6) 0.075(7) -0.045(6) 0.012(5) -0.017(5)

loop_
_atom_type_symbol
_atom_type_description
_atom_type_scat_dispersion_real
_atom_type_scat_dispersion_imag
_atom_type_scat_source
C C 0.0033 0.0016 'International Tables Vol C Tables 4.2.6.8 and 6.1.1.4'
H H 0.0000 0.0000 'International Tables Vol C Tables 4.2.6.8 and 6.1.1.4'
N N 0.0061 0.0033 'International Tables Vol C Tables 4.2.6.8 and 6.1.1.4'
O O 0.0106 0.0060 'International Tables Vol C Tables 4.2.6.8 and 6.1.1.4'
Si Si 0.0817 0.0704 'International Tables Vol C Tables 4.2.6.8 and 6.1.1.4'
Ni Ni 0.3393 1.1124 'International Tables Vol C Tables 4.2.6.8 and 6.1.1.4'
Cl Cl 0.1484 0.1585 'International Tables Vol C Tables 4.2.6.8 and 6.1.1.4'

loop_
_geom_angle_atom_site_label_1
_geom_angle_atom_site_label_2
_geom_angle_atom_site_label_3
_geom_angle
O1 Ni1 N1 88.91(11)
O1 Ni1 N2 92.33(11)
O2 Ni1 O1 170.14(11)
O2 Ni1 N1 91.92(11)
O2 Ni1 N2 88.58(11)
N2 Ni1 N1 169.88(12)
O3 Si1 C18 107.9(2)
O3 Si1 C19 108.9(3)
O3 Si1 C20 109.8(2)
C19 Si1 C18 108.7(2)
C19 Si1 C20 110.3(3)
C20 Si1 C18 111.1(2)
O3 Si2 C21 109.7(3)
O3 Si2 C22 109.6(3)
O3 Si2 C23 107.7(2)
C21 Si2 C23 110.7(3)
C22 Si2 C21 109.4(3)
C22 Si2 C23 109.7(3)
C40 O1 Ni1 126.6(2)
C1 O2 Ni1 125.0(2)
Si2 O3 Si1 160.6(3)
C15 N1 Ni1 123.5(2)
C15 N1 C16 116.8(3)
C16 N1 Ni1 119.5(2)
C25 N2 Ni1 119.7(2)
C26 N2 Ni1 123.9(2)
C26 N2 C25 116.0(3)
O2 C1 C2 120.7(3)
O2 C1 C14 121.7(3)
C14 C1 C2 117.5(3)
C1 C2 C3 120.0(3)
C7 C2 C1 118.5(3)
C7 C2 C3 121.5(3)
C2 C3 C4 109.7(3)
C2 C3 C5 112.0(3)
C2 C3 C6 108.8(3)
C4 C3 C5 107.3(3)
C6 C3 C4 112.2(3)
C6 C3 C5 106.8(4)
C3 C4 H4A 109.5
C3 C4 H4B 109.5
C3 C4 H4C 109.5
H4A C4 H4B 109.5
H4A C4 H4C 109.5
H4B C4 H4C 109.5
C3 C5 H5A 109.5
C3 C5 H5B 109.5
C3 C5 H5C 109.5
H5A C5 H5B 109.5
H5A C5 H5C 109.5
H5B C5 H5C 109.5
C3 C6 H6A 109.5
C3 C6 H6B 109.5
C3 C6 H6C 109.5
H6A C6 H6B 109.5
H6A C6 H6C 109.5
H6B C6 H6C 109.5
C2 C7 H7 117.8
C2 C7 C8 124.4(3)
C8 C7 H7 117.8
C7 C8 C9 120.3(3)
C13 C8 C7 116.2(3)
C13 C8 C9 123.4(3)
C8 C9 C12 111.2(3)
C10 C9 C8 109.5(4)
C10 C9 C11 109.5(4)
C10 C9 C12 110.1(4)
C11 C9 C8 110.9(3)
C11 C9 C12 105.6(4)
C9 C10 H10A 109.5
C9 C10 H10B 109.5
C9 C10 H10C 109.5
H10A C10 H10B 109.5
H10A C10 H10C 109.5
H10B C10 H10C 109.5
C9 C11 H11A 109.5
C9 C11 H11B 109.5
C9 C11 H11C 109.5
H11A C11 H11B 109.5
H11A C11 H11C 109.5
H11B C11 H11C 109.5
C9 C12 H12A 109.5
C9 C12 H12B 109.5
C9 C12 H12C 109.5
H12A C12 H12B 109.5
H12A C12 H12C 109.5
H12B C12 H12C 109.5
C8 C13 H13 118.9
C8 C13 C14 122.2(3)
C14 C13 H13 118.9
C1 C14 C15 119.9(3)
C13 C14 C1 121.0(3)
C13 C14 C15 119.0(3)
N1 C15 C14 126.6(3)
N1 C15 H15 116.7
C14 C15 H15 116.7
N1 C16 H16A 109.3
N1 C16 H16B 109.3
N1 C16 C17 111.5(3)
H16A C16 H16B 108.0
C17 C16 H16A 109.3
C17 C16 H16B 109.3
C16 C17 H17A 108.7
C16 C17 H17B 108.7
H17A C17 H17B 107.6
C18 C17 C16 114.4(3)
C18 C17 H17A 108.7
C18 C17 H17B 108.7
Si1 C18 H18A 108.2
Si1 C18 H18B 108.2
C17 C18 Si1 116.3(3)
C17 C18 H18A 108.2
C17 C18 H18B 108.2
H18A C18 H18B 107.4
Si1 C19 H19A 109.5
Si1 C19 H19B 109.5
Si1 C19 H19C 109.5
H19A C19 H19B 109.5
H19A C19 H19C 109.5
H19B C19 H19C 109.5
Si1 C20 H20A 109.5
Si1 C20 H20B 109.5
Si1 C20 H20C 109.5
H20A C20 H20B 109.5
H20A C20 H20C 109.5
H20B C20 H20C 109.5
Si2 C21 H21A 109.5
Si2 C21 H21B 109.5
Si2 C21 H21C 109.5
H21A C21 H21B 109.5
H21A C21 H21C 109.5
H21B C21 H21C 109.5
Si2 C22 H22A 109.5
Si2 C22 H22B 109.5
Si2 C22 H22C 109.5
H22A C22 H22B 109.5
H22A C22 H22C 109.5
H22B C22 H22C 109.5
Si2 C23 H23A 108.3
Si2 C23 H23B 108.3
H23A C23 H23B 107.4
C24 C23 Si2 116.0(3)
C24 C23 H23A 108.3
C24 C23 H23B 108.3
C23 C24 H24A 108.8
C23 C24 H24B 108.8
C23 C24 C25 113.7(3)
H24A C24 H24B 107.7
C25 C24 H24A 108.8
C25 C24 H24B 108.8
N2 C25 C24 111.2(3)
N2 C25 H25A 109.4
N2 C25 H25B 109.4
C24 C25 H25A 109.4
C24 C25 H25B 109.4
H25A C25 H25B 108.0
N2 C26 H26 116.7
N2 C26 C27 126.6(3)
C27 C26 H26 116.7
C28 C27 C26 118.4(3)
C40 C27 C26 120.7(3)
C40 C27 C28 120.6(3)
C27 C28 H28 118.6
C29 C28 C27 122.8(3)
C29 C28 H28 118.6
C28 C29 C30 123.7(3)
C28 C29 C34 115.6(3)
C34 C29 C30 120.7(3)
C29 C30 C31 111.3(3)
C29 C30 C32 109.0(3)
C29 C30 C33 110.9(3)
C32 C30 C31 109.3(3)
C32 C30 C33 109.3(3)
C33 C30 C31 107.1(3)
C30 C31 H31A 109.5
C30 C31 H31B 109.5
C30 C31 H31C 109.5
H31A C31 H31B 109.5
H31A C31 H31C 109.5
H31B C31 H31C 109.5
C30 C32 H32A 109.5
C30 C32 H32B 109.5
C30 C32 H32C 109.5
H32A C32 H32B 109.5
H32A C32 H32C 109.5
H32B C32 H32C 109.5
C30 C33 H33A 109.5
C30 C33 H33B 109.5
C30 C33 H33C 109.5
H33A C33 H33B 109.4
H33A C33 H33C 109.5
H33B C33 H33C 109.5
C29 C34 H34 117.5
C35 C34 C29 124.9(3)
C35 C34 H34 117.5
C34 C35 C36 121.5(3)
C34 C35 C40 118.3(3)
C40 C35 C36 120.2(3)
C35 C36 C38 109.3(3)
C35 C36 C39 112.3(3)
C37 C36 C35 109.5(3)
C37 C36 C38 111.5(3)
C37 C36 C39 107.4(3)
C39 C36 C38 106.9(4)
C36 C37 H37A 109.5
C36 C37 H37B 109.5
C36 C37 H37C 109.5
H37A C37 H37B 109.5
H37A C37 H37C 109.5
H37B C37 H37C 109.5
C36 C38 H38A 109.5
C36 C38 H38B 109.5
C36 C38 H38C 109.5
H38A C38 H38B 109.5
H38A C38 H38C 109.5
H38B C38 H38C 109.5
C36 C39 H39A 109.5
C36 C39 H39B 109.5
C36 C39 H39C 109.5
H39A C39 H39B 109.5
H39A C39 H39C 109.5
H39B C39 H39C 109.5
O1 C40 C27 121.8(3)
O1 C40 C35 120.4(3)
C27 C40 C35 117.8(3)
Cl1 C41 Cl2 116.1(5)
Cl1 C41 H41A 108.3
Cl1 C41 H41B 108.3
Cl2 C41 H41A 108.3
Cl2 C41 H41B 108.3
H41A C41 H41B 107.4

loop_
_geom_bond_atom_site_label_1
_geom_bond_atom_site_label_2
_geom_bond_distance
Ni1 O1 1.856(2)
Ni1 O2 1.849(2)
Ni1 N1 1.904(3)
Ni1 N2 1.895(3)
Cl1 C41 1.637(10)
Cl2 C41 1.742(10)
Si1 O3 1.621(4)
Si1 C18 1.860(5)
Si1 C19 1.853(6)
Si1 C20 1.857(5)
Si2 O3 1.620(4)
Si2 C21 1.837(5)
Si2 C22 1.831(6)
Si2 C23 1.871(5)
O1 C40 1.327(4)
O2 C1 1.327(4)
N1 C15 1.292(4)
N1 C16 1.479(4)
N2 C25 1.486(4)
N2 C26 1.287(4)
C1 C2 1.424(5)
C1 C14 1.420(5)
C2 C3 1.539(5)
C2 C7 1.387(5)
C3 C4 1.545(6)
C3 C5 1.549(5)
C3 C6 1.543(6)
C4 H4A 0.9600
C4 H4B 0.9601
C4 H4C 0.9600
C5 H5A 0.9600
C5 H5B 0.9600
C5 H5C 0.9601
C6 H6A 0.9600
C6 H6B 0.9599
C6 H6C 0.9601
C7 H7 0.9300
C7 C8 1.406(5)
C8 C9 1.538(5)
C8 C13 1.372(5)
C9 C10 1.507(6)
C9 C11 1.534(6)
C9 C12 1.540(6)
C10 H10A 0.9599
C10 H10B 0.9600
C10 H10C 0.9600
C11 H11A 0.9600
C11 H11B 0.9599
C11 H11C 0.9599
C12 H12A 0.9600
C12 H12B 0.9600
C12 H12C 0.9601
C13 H13 0.9300
C13 C14 1.397(5)
C14 C15 1.436(5)
C15 H15 0.9300
C16 H16A 0.9700
C16 H16B 0.9700
C16 C17 1.531(5)
C17 H17A 0.9700
C17 H17B 0.9700
C17 C18 1.530(6)
C18 H18A 0.9700
C18 H18B 0.9700
C19 H19A 0.9599
C19 H19B 0.9600
C19 H19C 0.9599
C20 H20A 0.9601
C20 H20B 0.9600
C20 H20C 0.9601
C21 H21A 0.9600
C21 H21B 0.9600
C21 H21C 0.9600
C22 H22A 0.9600
C22 H22B 0.9600
C22 H22C 0.9603
C23 H23A 0.9700
C23 H23B 0.9700
C23 C24 1.521(6)
C24 H24A 0.9700
C24 H24B 0.9700
C24 C25 1.527(5)
C25 H25A 0.9700
C25 H25B 0.9700
C26 H26 0.9300
C26 C27 1.433(5)
C27 C28 1.417(5)
C27 C40 1.412(4)
C28 H28 0.9300
C28 C29 1.356(5)
C29 C30 1.529(5)
C29 C34 1.421(5)
C30 C31 1.536(5)
C30 C32 1.531(6)
C30 C33 1.531(5)
C31 H31A 0.9602
C31 H31B 0.9601
C31 H31C 0.9601
C32 H32A 0.9597
C32 H32B 0.9600
C32 H32C 0.9602
C33 H33A 0.9601
C33 H33B 0.9600
C33 H33C 0.9599
C34 H34 0.9300
C34 C35 1.381(5)
C35 C36 1.538(5)
C35 C40 1.425(5)
C36 C37 1.535(5)
C36 C38 1.544(6)
C36 C39 1.540(5)
C37 H37A 0.9599
C37 H37B 0.9600
C37 H37C 0.9600
C38 H38A 0.9600
C38 H38B 0.9601
C38 H38C 0.9600
C39 H39A 0.9600
C39 H39B 0.9600
C39 H39C 0.9601
C41 H41A 0.9700
C41 H41B 0.9700

loop_
_geom_torsion_atom_site_label_1
_geom_torsion_atom_site_label_2
_geom_torsion_atom_site_label_3
_geom_torsion_atom_site_label_4
_geom_torsion
Ni1 O1 C40 C27 -21.1(5)
Ni1 O1 C40 C35 161.0(2)
Ni1 O2 C1 C2 152.5(3)
Ni1 O2 C1 C14 -30.3(4)
Ni1 N1 C15 C14 0.2(5)
Ni1 N1 C16 C17 -57.1(4)
Ni1 N2 C25 C24 -58.3(4)
Ni1 N2 C26 C27 2.6(5)
Si2 C23 C24 C25 175.3(3)
O1 Ni1 O2 C1 -57.7(7)
O1 Ni1 N1 C15 148.5(3)
O1 Ni1 N1 C16 -37.1(3)
O1 Ni1 N2 C25 152.6(3)
O1 Ni1 N2 C26 -20.7(3)
O2 Ni1 O1 C40 -64.7(7)
O2 Ni1 N1 C15 -21.7(3)
O2 Ni1 N1 C16 152.7(3)
O2 Ni1 N2 C25 -37.2(3)
O2 Ni1 N2 C26 149.5(3)
O2 C1 C2 C3 -0.9(5)
O2 C1 C2 C7 179.7(3)
O2 C1 C14 C13 -178.2(3)
O2 C1 C14 C15 -1.4(5)
O3 Si1 C18 C17 -68.4(4)
O3 Si2 C23 C24 -55.1(4)
N1 Ni1 O1 C40 -159.7(3)
N1 Ni1 O2 C1 36.9(3)
N1 Ni1 N2 C25 55.7(8)
N1 Ni1 N2 C26 -117.6(7)
N1 C16 C17 C18 -65.2(4)
N2 Ni1 O1 C40 30.4(3)
N2 Ni1 O2 C1 -153.2(3)
N2 Ni1 N1 C15 -114.3(7)
N2 Ni1 N1 C16 60.1(8)
N2 C26 C27 C28 -171.3(3)
N2 C26 C27 C40 16.0(6)
C1 C2 C3 C4 -59.6(4)
C1 C2 C3 C5 -178.6(4)
C1 C2 C3 C6 63.5(4)
C1 C2 C7 C8 -1.0(6)
C1 C14 C15 N1 17.0(6)
C2 C1 C14 C13 -0.9(5)
C2 C1 C14 C15 175.8(3)
C2 C7 C8 C9 -179.8(4)
C2 C7 C8 C13 -2.0(6)
C3 C2 C7 C8 179.6(4)
C7 C2 C3 C4 119.8(4)
C7 C2 C3 C5 0.8(5)
C7 C2 C3 C6 -117.1(4)
C7 C8 C9 C10 77.4(5)
C7 C8 C9 C11 -43.6(5)
C7 C8 C9 C12 -160.8(4)
C7 C8 C13 C14 3.7(5)
C8 C13 C14 C1 -2.3(6)
C8 C13 C14 C15 -179.1(3)
C9 C8 C13 C14 -178.6(3)
C13 C8 C9 C10 -100.2(5)
C13 C8 C9 C11 138.8(4)
C13 C8 C9 C12 21.6(6)
C13 C14 C15 N1 -166.2(4)
C14 C1 C2 C3 -178.1(3)
C14 C1 C2 C7 2.5(5)
C15 N1 C16 C17 117.7(3)
C16 N1 C15 C14 -174.3(3)
C16 C17 C18 Si1 174.6(3)
C18 Si1 O3 Si2 122.1(8)
C19 Si1 O3 Si2 -120.0(8)
C19 Si1 C18 C17 173.6(4)
C20 Si1 O3 Si2 0.8(9)
C20 Si1 C18 C17 52.1(4)
C21 Si2 O3 Si1 114.2(8)
C21 Si2 C23 C24 64.8(4)
C22 Si2 O3 Si1 -5.9(9)
C22 Si2 C23 C24 -174.3(3)
C23 Si2 O3 Si1 -125.2(8)
C23 C24 C25 N2 -60.4(4)
C25 N2 C26 C27 -170.9(3)
C26 N2 C25 C24 115.5(3)
C26 C27 C28 C29 -174.0(3)
C26 C27 C40 O1 -6.4(5)
C26 C27 C40 C35 171.6(3)
C27 C28 C29 C30 -179.9(3)
C27 C28 C29 C34 2.7(5)
C28 C27 C40 O1 -178.9(3)
C28 C27 C40 C35 -1.0(5)
C28 C29 C30 C31 17.0(5)
C28 C29 C30 C32 -103.5(4)
C28 C29 C30 C33 136.1(4)
C28 C29 C34 C35 -2.1(5)
C29 C34 C35 C36 179.5(3)
C29 C34 C35 C40 0.0(5)
C30 C29 C34 C35 -179.7(3)
C34 C29 C30 C31 -165.6(3)
C34 C29 C30 C32 73.8(4)
C34 C29 C30 C33 -46.5(5)
C34 C35 C36 C37 119.7(4)
C34 C35 C36 C38 -117.9(4)
C34 C35 C36 C39 0.5(5)
C34 C35 C40 O1 179.5(3)
C34 C35 C40 C27 1.5(5)
C36 C35 C40 O1 0.0(5)
C36 C35 C40 C27 -177.9(3)
C40 C27 C28 C29 -1.2(5)
C40 C35 C36 C37 -60.9(4)
C40 C35 C36 C38 61.5(4)
C40 C35 C36 C39 179.9(4)
